data_7064292
loop_
_publ_author_name
'Liu, Yuanyuan'
'Lin, Xihao'
'Li, Xinhua'
'Zhang, Weibing'
'Yang, Zhi'
'Xu, Xiangju'

_publ_section_title
;
 The energy-storage mechanism of a battery-type coordination polymer
 electrode material for hybrid supercapacitors
;
_journal_issue 10
_journal_name_full 'New Journal of Chemistry'
_journal_page_first 4322
_journal_page_last 4332
_journal_paper_doi 10.1039/D5NJ04227E
_journal_volume 50
_journal_year 2026
_chemical_formula_moiety 'C42 H27.999 K2.735 Li0.265 Ni6 O14.999 S8'
_chemical_formula_sum 'C42 H28 K2.74 Li0.26 Ni6 O15 S8'
_chemical_formula_weight 1490.16
_space_group_crystal_system hexagonal
_space_group_IT_number 176
_space_group_name_Hall '-P 6c'
_space_group_name_H-M_alt 'P 63/m'
_atom_sites_solution_hydrogens mixed
_atom_sites_solution_primary dual
_audit_creation_date 2023-01-09
_audit_creation_method
;
Olex2 1.5
(compiled 2022.04.07 svn.rca3783a0 for OlexSys, GUI svn.r6498)
;
_audit_update_record
;
2025-03-17 deposited with the CCDC.	2026-02-03 downloaded from the CCDC.
;
_cell_angle_alpha 90
_cell_angle_beta 90
_cell_angle_gamma 120
_cell_formula_units_Z 2
_cell_length_a 13.2971(9)
_cell_length_b 13.2971(9)
_cell_length_c 18.6295(17)
_cell_measurement_reflns_used 5593
_cell_measurement_temperature 193
_cell_measurement_theta_max 26.41
_cell_measurement_theta_min 2.81
_cell_volume 2852.6(4)
_computing_cell_refinement 'SAINT V8.40B (Bruker, 2019)'
_computing_data_collection 'APEX4 V2022.1-1 (Bruker, 2022)'
_computing_data_reduction 'SAINT V8.40B (Bruker, 2019)'
_computing_molecular_graphics 'Olex2 1.5 (Dolomanov et al., 2009)'
_computing_publication_material 'Olex2 1.5 (Dolomanov et al., 2009)'
_computing_structure_refinement 'SHELXL 2019/3 (Sheldrick, 2015)'
_computing_structure_solution 'SHELXT 2018/2 (Sheldrick, 2018)'
_diffrn_ambient_temperature 193
_diffrn_detector CPAD
_diffrn_detector_area_resol_mean 7.41
_diffrn_detector_type 'Bruker PHOTON 100'
_diffrn_measured_fraction_theta_full 0.999
_diffrn_measured_fraction_theta_max 0.996
_diffrn_measurement_device 'four-circle diffractometer'
_diffrn_measurement_device_type 'Bruker D8 VENTURE TXS PHOTON 100'
_diffrn_measurement_method '\w and \f shutterless scans'
_diffrn_measurement_specimen_support 'nylon loop'
_diffrn_radiation_monochromator 'Helios Multi-layer Optic'
_diffrn_radiation_probe x-ray
_diffrn_radiation_type MoK\a
_diffrn_radiation_wavelength 0.71073
_diffrn_reflns_av_R_equivalents 0.0781
_diffrn_reflns_av_unetI/netI 0.0375
_diffrn_reflns_Laue_measured_fraction_full 0.999
_diffrn_reflns_Laue_measured_fraction_max 0.996
_diffrn_reflns_limit_h_max 17
_diffrn_reflns_limit_h_min -10
_diffrn_reflns_limit_k_max 17
_diffrn_reflns_limit_k_min -17
_diffrn_reflns_limit_l_max 24
_diffrn_reflns_limit_l_min -24
_diffrn_reflns_number 22916
_diffrn_reflns_point_group_measured_fraction_full 0.999
_diffrn_reflns_point_group_measured_fraction_max 0.996
_diffrn_reflns_theta_full 25.242
_diffrn_reflns_theta_max 27.581
_diffrn_reflns_theta_min 1.768
_diffrn_source TXS
_diffrn_source_current 40.0
_diffrn_source_power 2.0
_diffrn_source_type 'Rotaing Anode'
_diffrn_source_voltage 50.0
_diffrn_standards_number 0
_exptl_absorpt_coefficient_mu 2.491
_exptl_absorpt_correction_T_max 0.7456
_exptl_absorpt_correction_T_min 0.6015
_exptl_absorpt_correction_type multi-scan
_exptl_absorpt_process_details
;
SADABS-2016/2 (Bruker,2016/2) was used for absorption correction.
wR2(int) was 0.0733 before and 0.0635 after correction.
The Ratio of minimum to maximum transmission is 0.8067.
The \l/2 correction factor is Not present.
;
_exptl_crystal_density_diffrn 1.735
_exptl_crystal_description block
_exptl_crystal_F_000 1498
_exptl_crystal_size_max 0.13
_exptl_crystal_size_mid 0.11
_exptl_crystal_size_min 0.1
_refine_diff_density_max 1.221
_refine_diff_density_min -0.534
_refine_diff_density_rms 0.103
_refine_ls_extinction_method none
_refine_ls_goodness_of_fit_ref 1.026
_refine_ls_hydrogen_treatment constr
_refine_ls_matrix_type full
_refine_ls_number_parameters 118
_refine_ls_number_reflns 2271
_refine_ls_number_restraints 0
_refine_ls_restrained_S_all 1.026
_refine_ls_R_factor_all 0.0805
_refine_ls_R_factor_gt 0.0506
_refine_ls_shift/su_max 0.000
_refine_ls_shift/su_mean 0.000
_refine_ls_structure_factor_coef Fsqd
_refine_ls_weighting_details 'w=1/[\s^2^(Fo^2^)+(0.0397P)^2^+9.5513P] where P=(Fo^2^+2Fc^2^)/3'
_refine_ls_weighting_scheme calc
_refine_ls_wR_factor_gt 0.1067
_refine_ls_wR_factor_ref 0.1214
_reflns_Friedel_coverage 0.000
_reflns_number_gt 1579
_reflns_number_total 2271
_reflns_threshold_expression 'I > 2\s(I)'
_cod_data_source_file d5nj04227e2.cif
_cod_data_source_block 221102li_lidz311899_0m
_cod_depositor_comments
;
The following automatic conversions were performed:

data item '_diffrn_radiation_probe' value 'X-ray' was changed to
'x-ray' in accordance with the
/home/data/users/saulius/crontab/automatic-downloads/rss-feeds/RSC/lib/dictionaries/cif_core.dic
dictionary named 'cif_core.dic' version 2.4.2 last updated on
2011-04-26.

Automatic conversion script
Id: cif_fix_values 8170 2020-07-09 18:12:32Z antanas 

 Adding full bibliography for 7064292.cif.
;
_cod_original_cell_volume 2852.6(5)
_cod_database_code 7064292
_shelx_shelxl_version_number 2019/3
_shelx_space_group_comment
;
The symmetry employed for this shelxl refinement is uniquely defined
by the following loop, which should always be used as a source of
symmetry information in preference to the above space-group names.
They are only intended as comments.
;
_shelx_estimated_absorpt_t_max 0.789
_shelx_estimated_absorpt_t_min 0.738
_olex2_refinement_description
;
1. Fixed Uiso
 At 1.2 times of:
  All C(H) groups
 At 1.5 times of:
  All O(H,H,H) groups
2. Shared sites
{K2, Li2}
{O3, O8}
3. Uiso/Uaniso restraints and constraints
Uanis(K2) = Uanis(Li2)
Uanis(O3) = Uanis(O8)
4. Others
 Sof(Li2)=0.16667*(1-FVAR(2))
 Sof(K2)=0.16667*FVAR(2)
 Fixed Sof: O3(0.3333) O8(0.1666) H3(0.3333) H8B(0.1666) H8A(0.1666)
5.a Riding coordinates:
 O8(H3), O8(H8B,H8A)
5.b Aromatic/amide H refined with riding coordinates:
 C5(H5), C6(H6), C3(H3A), C4(H4)
;
_smtbx_masks_void_probe_radius 1.2
_smtbx_masks_void_truncation_radius 1.2
_olex2_submission_special_instructions 'No special instructions were received'
_site XU

loop_
_space_group_symop_operation_xyz
'x, y, z'
'-y, x-y, z'
'-x+y, -x, z'
'-x, -y, z+1/2'
'y, -x+y, z+1/2'
'x-y, x, z+1/2'
'-x, -y, -z'
'y, -x+y, -z'
'x-y, x, -z'
'x, y, -z-1/2'
'-y, x-y, -z-1/2'
'-x+y, -x, -z-1/2'

loop_
_atom_site_label
_atom_site_type_symbol
_atom_site_fract_x
_atom_site_fract_y
_atom_site_fract_z
_atom_site_U_iso_or_equiv
_atom_site_adp_type
_atom_site_occupancy
_atom_site_site_symmetry_order
_atom_site_calc_flag
_atom_site_refinement_flags_posn
_atom_site_refinement_flags_adp
_atom_site_refinement_flags_occupancy
_atom_site_disorder_assembly
_atom_site_disorder_group
Ni1 Ni 0.57542(7) 0.19050(7) 0.750000 0.0333(2) Uani 1 2 d S T P . .
Ni2 Ni 0.34783(7) 0.01974(8) 0.750000 0.0415(3) Uani 1 2 d S T P . .
K1 K 0.000000 0.000000 0.66615(9) 0.0318(4) Uani 1 3 d S T P A .
S1 S 0.666667 0.333333 0.82425(11) 0.0362(4) Uani 1 3 d S T P . .
S3 S 0.47656(10) 0.04411(10) 0.67307(7) 0.0396(3) Uani 1 1 d . . . . .
K2 K 0.000000 0.000000 0.500000 0.0360(11) Uani 0.735(11) 6 d S T P A 2
O1 O 0.2369(3) 0.0024(4) 0.6825(2) 0.0550(10) Uani 1 1 d . . . . .
O2 O 0.1440(3) 0.0294(3) 0.5941(2) 0.0543(10) Uani 1 1 d . . . . .
O3 O -0.1269(4) -0.0183(4) 0.750000 0.0595(16) Uani 0.6666 2 d S T P A 1
O8 O -0.1269(4) -0.0183(4) 0.750000 0.0595(16) Uani 0.3332 2 d S T P A 2
H3 H -0.200726 -0.053809 0.750000 0.089 Uiso 0.6666 2 d R U P A 1
H8B H -0.179146 -0.084229 0.731630 0.089 Uiso 0.1666 1 d R U P A 2
H8A H -0.163046 0.020791 0.750000 0.089 Uiso 0.3332 2 d R U P A 2
C1 C 0.2353(4) 0.0359(4) 0.6187(3) 0.0453(12) Uani 1 1 d . . . . .
C2 C 0.3403(4) 0.0824(4) 0.5713(3) 0.0460(12) Uani 1 1 d . . . . .
C7 C 0.4466(4) 0.0902(4) 0.5905(3) 0.0438(12) Uani 1 1 d . . . . .
C5 C 0.5227(6) 0.1637(5) 0.4722(3) 0.0606(16) Uani 1 1 d . . . . .
H5 H 0.584064 0.190673 0.438240 0.073 Uiso 1 1 calc R U . . .
C6 C 0.5367(5) 0.1308(5) 0.5407(3) 0.0505(13) Uani 1 1 d . . . . .
H6 H 0.608354 0.136141 0.553568 0.061 Uiso 1 1 calc R U . . .
C3 C 0.3307(5) 0.1174(5) 0.5025(3) 0.0610(15) Uani 1 1 d . . . . .
H3A H 0.259944 0.113554 0.488895 0.073 Uiso 1 1 calc R U . . .
C4 C 0.4187(6) 0.1569(6) 0.4539(3) 0.0691(18) Uani 1 1 d . . . . .
H4 H 0.408705 0.179899 0.407385 0.083 Uiso 1 1 calc R U . . .
Li2 Li 0.000000 0.000000 0.500000 0.0360(11) Uani 0.265(11) 6 d S T P A 1

loop_
_atom_site_aniso_label
_atom_site_aniso_U_11
_atom_site_aniso_U_22
_atom_site_aniso_U_33
_atom_site_aniso_U_23
_atom_site_aniso_U_13
_atom_site_aniso_U_12
Ni1 0.0291(4) 0.0312(4) 0.0408(5) 0.000 0.000 0.0161(4)
Ni2 0.0272(4) 0.0426(5) 0.0547(6) 0.000 0.000 0.0173(4)
K1 0.0267(5) 0.0267(5) 0.0419(9) 0.000 0.000 0.0133(2)
S1 0.0366(6) 0.0366(6) 0.0354(11) 0.000 0.000 0.0183(3)
S3 0.0333(6) 0.0364(6) 0.0526(7) -0.0061(5) -0.0017(5) 0.0199(5)
K2 0.0336(13) 0.0336(13) 0.041(2) 0.000 0.000 0.0168(6)
O1 0.0323(18) 0.077(3) 0.055(2) -0.002(2) -0.0042(17) 0.0267(19)
O2 0.0363(19) 0.049(2) 0.077(3) -0.010(2) -0.0165(18) 0.0213(17)
O3 0.028(2) 0.033(3) 0.117(5) 0.000 0.000 0.014(2)
O8 0.028(2) 0.033(3) 0.117(5) 0.000 0.000 0.014(2)
C1 0.039(3) 0.034(3) 0.063(4) -0.014(2) -0.008(3) 0.019(2)
C2 0.044(3) 0.035(3) 0.057(3) -0.013(2) -0.011(2) 0.019(2)
C7 0.044(3) 0.032(2) 0.053(3) -0.013(2) -0.005(2) 0.018(2)
C5 0.061(4) 0.060(4) 0.045(3) -0.011(3) 0.004(3) 0.019(3)
C6 0.049(3) 0.048(3) 0.054(3) -0.013(3) -0.003(3) 0.024(3)
C3 0.053(3) 0.059(4) 0.064(4) 0.001(3) -0.014(3) 0.024(3)
C4 0.071(4) 0.069(4) 0.052(4) -0.001(3) -0.012(3) 0.024(4)
Li2 0.0336(13) 0.0336(13) 0.041(2) 0.000 0.000 0.0168(6)

loop_
_atom_type_symbol
_atom_type_description
_atom_type_scat_dispersion_real
_atom_type_scat_dispersion_imag
_atom_type_scat_source
C C 0.0033 0.0016 'International Tables Vol C Tables 4.2.6.8 and 6.1.1.4'
H H 0.0000 0.0000 'International Tables Vol C Tables 4.2.6.8 and 6.1.1.4'
K K 0.2009 0.2494 'International Tables Vol C Tables 4.2.6.8 and 6.1.1.4'
Li Li -0.0003 0.0001 'International Tables Vol C Tables 4.2.6.8 and 6.1.1.4'
Ni Ni 0.3393 1.1124 'International Tables Vol C Tables 4.2.6.8 and 6.1.1.4'
O O 0.0106 0.0060 'International Tables Vol C Tables 4.2.6.8 and 6.1.1.4'
S S 0.1246 0.1234 'International Tables Vol C Tables 4.2.6.8 and 6.1.1.4'

loop_
_geom_angle_atom_site_label_1
_geom_angle_atom_site_label_2
_geom_angle_atom_site_label_3
_geom_angle
_geom_angle_site_symmetry_1
_geom_angle_site_symmetry_3
_geom_angle_publ_flag
Ni1 Ni1 Ni1 60.0 2_655 3_665 ?
Ni2 Ni1 Ni1 115.23(5) . 3_665 ?
Ni2 Ni1 Ni1 175.23(5) . 2_655 ?
S1 Ni1 Ni1 48.22(3) 10_557 3_665 ?
S1 Ni1 Ni1 48.22(3) 10_557 2_655 ?
S1 Ni1 Ni1 48.22(3) . 3_665 ?
S1 Ni1 Ni1 48.22(3) . 2_655 ?
S1 Ni1 Ni2 129.19(4) . . ?
S1 Ni1 Ni2 129.20(4) 10_557 . ?
S1 Ni1 S1 79.41(9) 10_557 . ?
S1 Ni1 S3 100.46(5) . 10_557 ?
S1 Ni1 S3 100.46(5) 10_557 . ?
S1 Ni1 S3 178.20(5) . . ?
S1 Ni1 S3 178.20(5) 10_557 10_557 ?
S3 Ni1 Ni1 130.48(4) 10_557 3_665 ?
S3 Ni1 Ni1 132.88(4) . 2_655 ?
S3 Ni1 Ni1 130.48(4) . 3_665 ?
S3 Ni1 Ni1 132.88(4) 10_557 2_655 ?
S3 Ni1 Ni2 49.58(4) 10_557 . ?
S3 Ni1 Ni2 49.58(4) . . ?
S3 Ni1 S3 79.61(7) 10_557 . ?
S3 Ni2 Ni1 53.17(4) . . ?
S3 Ni2 Ni1 53.17(4) 10_557 . ?
S3 Ni2 S3 84.60(7) 10_557 . ?
O1 Ni2 Ni1 125.68(13) 10_557 . ?
O1 Ni2 Ni1 125.68(13) . . ?
O1 Ni2 S3 95.20(12) . . ?
O1 Ni2 S3 178.60(14) . 10_557 ?
O1 Ni2 S3 95.20(12) 10_557 10_557 ?
O1 Ni2 S3 178.60(14) 10_557 . ?
O1 Ni2 O1 85.0(2) 10_557 . ?
K1 K1 O1 84.46(8) 10_557 3 ?
K1 K1 O1 84.46(8) 10_557 2 ?
K1 K1 H3 56.9 10_557 . ?
K1 K1 H8B 47.31(7) 10_557 10_557 ?
K1 K1 H8B 59.4 10_557 . ?
K1 K1 H8B 59.42(7) 10_557 3 ?
K1 K1 H8B 59.42(7) 10_557 2 ?
K1 K1 H8A 56.0 10_557 . ?
K2 K1 O1 95.54(8) . 2 ?
K2 K1 H8B 132.69(7) . 10_557 ?
K2 K1 H8B 120.58(7) . 2 ?
K2 K1 H8B 120.6 . . ?
K2 K1 H8A 124.0 . . ?
O1 K1 O1 119.08(3) 3 2 ?
O1 K1 H3 50.4 3 . ?
O1 K1 H3 74.0 2 . ?
O1 K1 H8B 39.46(13) 2 3 ?
O1 K1 H8B 135.29(13) 3 3 ?
O1 K1 H8B 85.1 2 . ?
O1 K1 H8B 39.5 3 . ?
O1 K1 H8B 85.06(13) 3 2 ?
O1 K1 H8B 46.95(11) 3 10_557 ?
O1 K1 H8B 135.29(13) 2 2 ?
O1 K1 H8B 84.43(12) 2 10_557 ?
O1 K1 H8A 57.0 2 . ?
O1 K1 H8A 67.4 3 . ?
O2 K1 K1 127.45(10) 2 10_557 ?
O2 K1 K1 127.45(10) . 10_557 ?
O2 K1 K1 127.45(10) 3 10_557 ?
O2 K1 K2 52.55(10) . . ?
O2 K1 K2 52.55(10) 2 . ?
O2 K1 K2 52.55(10) 3 . ?
O2 K1 O1 108.71(12) 2 3 ?
O2 K1 O1 124.98(12) 3 2 ?
O2 K1 O1 124.98(12) . 3 ?
O2 K1 O1 108.71(12) . 2 ?
O2 K1 O1 44.12(12) 3 3 ?
O2 K1 O1 44.12(12) 2 2 ?
O2 K1 O2 86.87(15) 3 . ?
O2 K1 O2 86.87(15) 2 . ?
O2 K1 O2 86.87(15) 3 2 ?
O2 K1 O3 172.32(14) 2 2 ?
O2 K1 O3 100.09(15) 2 3 ?
O2 K1 O3 96.68(14) 2 . ?
O2 K1 O3 172.32(14) 3 3 ?
O2 K1 O3 100.09(15) 3 . ?
O2 K1 O3 100.09(15) . 2 ?
O2 K1 O3 96.68(14) 3 2 ?
O2 K1 O3 172.32(15) . . ?
O2 K1 O3 96.68(14) . 3 ?
O2 K1 O8 96.68(14) 2 . ?
O2 K1 O8 100.09(15) 3 . ?
O2 K1 O8 172.32(15) . . ?
O2 K1 H3 87.8 3 . ?
O2 K1 H3 174.7 . . ?
O2 K1 H3 92.3 2 . ?
O2 K1 H8B 79.07(12) . 2 ?
O2 K1 H8B 164.44(14) 2 2 ?
O2 K1 H8B 98.88(13) 3 2 ?
O2 K1 H8B 98.9 2 . ?
O2 K1 H8B 89.22(12) 3 10_557 ?
O2 K1 H8B 79.1 3 . ?
O2 K1 H8B 164.44(14) 3 3 ?
O2 K1 H8B 106.26(12) 2 10_557 ?
O2 K1 H8B 164.4 . . ?
O2 K1 H8B 98.88(13) . 3 ?
O2 K1 H8B 79.07(12) 2 3 ?
O2 K1 H8B 166.08(14) . 10_557 ?
O2 K1 H8A 101.1 3 . ?
O2 K1 H8A 81.8 2 . ?
O2 K1 H8A 165.7 . . ?
O2 K1 Li2 52.55(10) . . ?
O2 K1 Li2 52.55(10) 2 . ?
O2 K1 Li2 52.55(10) 3 . ?
O3 K1 K1 45.33(9) 3 10_557 ?
O3 K1 K1 45.33(9) . 10_557 ?
O3 K1 K1 45.33(9) 2 10_557 ?
O3 K1 O1 60.29(14) 3 2 ?
O3 K1 O1 69.98(14) . 2 ?
O3 K1 O1 129.37(13) 2 2 ?
O3 K1 O1 129.37(13) 3 3 ?
O3 K1 O1 69.98(14) 2 3 ?
O3 K1 O1 60.29(14) . 3 ?
O3 K1 O3 76.03(14) 3 2 ?
O3 K1 O3 76.03(14) 3 . ?
O3 K1 O3 76.03(14) 2 . ?
O3 K1 H3 12.9 . . ?
O3 K1 H3 81.1 2 . ?
O3 K1 H3 88.7 3 . ?
O3 K1 H8B 75.22(16) . 3 ?
O3 K1 H8B 96.53(14) 2 3 ?
O3 K1 H8B 14.81(16) . 10_557 ?
O3 K1 H8B 21.30(14) 3 3 ?
O3 K1 H8B 75.22(15) 3 2 ?
O3 K1 H8B 21.30(14) 2 2 ?
O3 K1 H8B 96.53(14) . 2 ?
O3 K1 H8B 67.10(15) 2 10_557 ?
O3 K1 H8B 85.74(13) 3 10_557 ?
O3 K1 Li2 134.67(9) 3 . ?
O3 K1 Li2 134.67(9) . . ?
O3 K1 Li2 134.67(9) 2 . ?
O8 K1 K2 134.67(9) . . ?
O8 K1 O1 69.98(14) . 2 ?
O8 K1 H8B 21.3 . . ?
O8 K1 H8B 96.53(14) . 2 ?
O8 K1 H8B 14.81(16) . 10_557 ?
O8 K1 H8A 15.0 . . ?
H3 K1 H8B 14.0 . 10_557 ?
H3 K1 H8B 86.1 . 3 ?
H3 K1 H8B 102.3 . 2 ?
H8B K1 H8B 12.1 . 10_557 ?
H8B K1 H8B 88.4 2 10_557 ?
H8B K1 H8B 88.4 3 10_557 ?
H8B K1 H8B 96.4 . 2 ?
H8B K1 H8A 28.8 . . ?
H8A K1 H8B 27.8 . 10_557 ?
H8A K1 H8B 110.9 . 2 ?
Li2 K1 K1 180.0 . 10_557 ?
Li2 K1 O1 95.54(8) . 2 ?
Li2 K1 O1 95.54(8) . 3 ?
Li2 K1 H3 123.1 . . ?
Li2 K1 H8B 132.69(7) . 10_557 ?
Li2 K1 H8B 120.58(7) . 2 ?
Li2 K1 H8B 120.58(7) . 3 ?
Ni1 S1 Ni1 83.56(6) . 3_665 ?
Ni1 S1 Ni1 83.56(6) . 2_655 ?
Ni1 S1 Ni1 83.56(6) 2_655 3_665 ?
Ni2 S3 Ni1 77.25(5) . . ?
C7 S3 Ni1 113.01(16) . . ?
C7 S3 Ni2 109.53(17) . . ?
K1 K2 K1 180.0 7_556 . ?
O2 K2 K1 44.99(9) 9_556 7_556 ?
O2 K2 K1 135.01(9) 8_556 . ?
O2 K2 K1 44.99(9) 7_556 7_556 ?
O2 K2 K1 44.99(9) . . ?
O2 K2 K1 135.01(9) 2 7_556 ?
O2 K2 K1 44.99(9) 8_556 7_556 ?
O2 K2 K1 135.01(9) 3 7_556 ?
O2 K2 K1 135.01(9) 9_556 . ?
O2 K2 K1 135.01(9) 7_556 . ?
O2 K2 K1 44.99(9) 3 . ?
O2 K2 K1 135.01(9) . 7_556 ?
O2 K2 K1 44.99(9) 2 . ?
O2 K2 O2 180.0 9_556 3 ?
O2 K2 O2 104.50(14) . 8_556 ?
O2 K2 O2 75.50(14) . 3 ?
O2 K2 O2 75.50(14) 7_556 8_556 ?
O2 K2 O2 180.00(13) 8_556 2 ?
O2 K2 O2 75.50(14) 2 3 ?
O2 K2 O2 104.50(14) 7_556 2 ?
O2 K2 O2 104.50(14) 7_556 3 ?
O2 K2 O2 75.50(14) . 2 ?
O2 K2 O2 104.50(14) 8_556 3 ?
O2 K2 O2 180.0 . 7_556 ?
O2 K2 O2 104.50(14) 2 9_556 ?
O2 K2 O2 75.50(14) 8_556 9_556 ?
O2 K2 O2 104.50(14) . 9_556 ?
O2 K2 O2 75.50(14) 7_556 9_556 ?
Ni2 O1 K1 142.40(18) . . ?
C1 O1 Ni2 137.5(3) . . ?
C1 O1 K1 73.8(3) . . ?
K1 O2 K2 82.46(11) . . ?
K1 O2 Li2 82.46(11) . . ?
C1 O2 K1 120.8(4) . . ?
C1 O2 K2 155.5(4) . . ?
C1 O2 Li2 155.5(4) . . ?
K1 O3 K1 89.34(18) . 10_557 ?
K1 O3 H3 131.6 . . ?
K1 O3 H3 131.6 10_557 . ?
K1 O3 H8B 124.5(4) . 10_557 ?
K1 O3 H8B 90.8(3) 10_557 10_557 ?
H3 O3 H8B 47.4 . 10_557 ?
K1 O8 K1 89.34(18) . 10_557 ?
K1 O8 H8B 90.8 . . ?
K1 O8 H8B 90.8(3) 10_557 10_557 ?
K1 O8 H8B 124.5(4) . 10_557 ?
K1 O8 H8B 124.5 10_557 . ?
K1 O8 H8A 123.6 . . ?
K1 O8 H8A 123.5 10_557 . ?
H8B O8 H8B 46.3 . 10_557 ?
H8B O8 H8A 101.6 . . ?
H8A O8 H8B 101.6 . 10_557 ?
O1 C1 C2 121.2(5) . . ?
O2 C1 O1 120.0(5) . . ?
O2 C1 C2 118.8(5) . . ?
C7 C2 C1 125.0(5) . . ?
C3 C2 C1 117.2(5) . . ?
C3 C2 C7 117.7(5) . . ?
C2 C7 S3 125.7(4) . . ?
C6 C7 S3 114.4(4) . . ?
C6 C7 C2 119.7(5) . . ?
C6 C5 H5 120.2 . . ?
C4 C5 H5 120.2 . . ?
C4 C5 C6 119.5(6) . . ?
C7 C6 H6 119.7 . . ?
C5 C6 C7 120.5(5) . . ?
C5 C6 H6 119.7 . . ?
C2 C3 H3A 118.8 . . ?
C4 C3 C2 122.4(6) . . ?
C4 C3 H3A 118.8 . . ?
C5 C4 H4 120.0 . . ?
C3 C4 C5 120.1(6) . . ?
C3 C4 H4 120.0 . . ?
K1 Li2 K1 180.0 7_556 . ?
O2 Li2 K1 44.99(9) 2 . ?
O2 Li2 K1 135.01(9) 8_556 . ?
O2 Li2 K1 44.99(9) . . ?
O2 Li2 K1 44.99(9) 8_556 7_556 ?
O2 Li2 K1 135.01(9) 9_556 . ?
O2 Li2 K1 135.01(9) 3 7_556 ?
O2 Li2 K1 44.99(9) 9_556 7_556 ?
O2 Li2 K1 135.01(9) 7_556 . ?
O2 Li2 K1 135.01(9) 2 7_556 ?
O2 Li2 K1 135.01(9) . 7_556 ?
O2 Li2 K1 44.99(9) 3 . ?
O2 Li2 K1 44.99(9) 7_556 7_556 ?
O2 Li2 O2 75.50(14) 2 3 ?
O2 Li2 O2 180.00(13) 8_556 2 ?
O2 Li2 O2 104.50(14) 7_556 2 ?
O2 Li2 O2 104.50(14) . 8_556 ?
O2 Li2 O2 104.50(14) . 9_556 ?
O2 Li2 O2 75.50(14) . 3 ?
O2 Li2 O2 180.0 . 7_556 ?
O2 Li2 O2 104.50(14) 2 9_556 ?
O2 Li2 O2 75.50(14) 7_556 8_556 ?
O2 Li2 O2 104.50(14) 8_556 3 ?
O2 Li2 O2 75.50(14) . 2 ?
O2 Li2 O2 75.50(14) 7_556 9_556 ?
O2 Li2 O2 75.50(14) 8_556 9_556 ?
O2 Li2 O2 104.50(14) 7_556 3 ?
O2 Li2 O2 180.0 9_556 3 ?

loop_
_geom_bond_atom_site_label_1
_geom_bond_atom_site_label_2
_geom_bond_distance
_geom_bond_site_symmetry_2
_geom_bond_publ_flag
Ni1 Ni1 2.8853(14) 2_655 ?
Ni1 Ni1 2.8853(14) 3_665 ?
Ni1 Ni2 2.7281(12) . ?
Ni1 S1 2.1653(14) 10_557 ?
Ni1 S1 2.1653(14) . ?
Ni1 S3 2.2388(13) . ?
Ni1 S3 2.2387(13) 10_557 ?
Ni2 S3 2.1294(14) . ?
Ni2 S3 2.1294(14) 10_557 ?
Ni2 O1 1.863(4) 10_557 ?
Ni2 O1 1.863(4) . ?
K1 K1 3.124(3) 10_557 ?
K1 K2 3.0952(17) . ?
K1 O1 3.150(3) 2 ?
K1 O1 3.150(3) 3 ?
K1 O2 2.207(4) . ?
K1 O2 2.207(4) 3 ?
K1 O2 2.207(4) 2 ?
K1 O3 2.222(4) 3 ?
K1 O3 2.222(4) . ?
K1 O3 2.222(4) 2 ?
K1 O8 2.222(4) . ?
K1 H3 2.8577 . ?
K1 H8B 2.398(4) 3 ?
K1 H8B 2.809(4) 10_557 ?
K1 H8B 2.398(4) 2 ?
K1 H8B 2.3978 . ?
K1 H8A 2.7958 . ?
K1 Li2 3.0952(17) . ?
S3 C7 1.774(5) . ?
K2 O2 2.479(4) 3 ?
K2 O2 2.479(4) 7_556 ?
K2 O2 2.479(4) 8_556 ?
K2 O2 2.479(4) 2 ?
K2 O2 2.479(4) 9_556 ?
K2 O2 2.479(4) . ?
O1 C1 1.273(6) . ?
O2 C1 1.260(6) . ?
O2 Li2 2.479(4) . ?
O3 H3 0.8499 . ?
O3 H8B 0.871(6) 10_557 ?
O8 H8B 0.8710 . ?
O8 H8B 0.871(6) 10_557 ?
O8 H8A 0.8666 . ?
C1 C2 1.499(8) . ?
C2 C7 1.410(7) . ?
C2 C3 1.392(8) . ?
C7 C6 1.393(7) . ?
C5 H5 0.9500 . ?
C5 C6 1.391(8) . ?
C5 C4 1.382(9) . ?
C6 H6 0.9500 . ?
C3 H3A 0.9500 . ?
C3 C4 1.360(8) . ?
C4 H4 0.9500 . ?

loop_
_geom_torsion_atom_site_label_1
_geom_torsion_atom_site_label_2
_geom_torsion_atom_site_label_3
_geom_torsion_atom_site_label_4
_geom_torsion
_geom_torsion_site_symmetry_1
_geom_torsion_site_symmetry_2
_geom_torsion_site_symmetry_3
_geom_torsion_site_symmetry_4
_geom_torsion_publ_flag
Ni1 Ni2 O1 K1 -118.2(3) . . . . ?
Ni1 Ni2 O1 C1 19.8(6) . . . . ?
Ni1 S3 C7 C2 -99.9(4) . . . . ?
Ni1 S3 C7 C6 83.8(4) . . . . ?
Ni2 S3 C7 C2 -15.9(5) . . . . ?
Ni2 S3 C7 C6 167.9(3) . . . . ?
Ni2 O1 C1 O2 -163.8(4) . . . . ?
Ni2 O1 C1 C2 16.9(8) . . . . ?
K1 O1 C1 O2 -9.0(4) . . . . ?
K1 O1 C1 C2 171.7(5) . . . . ?
K1 O2 C1 O1 14.5(6) . . . . ?
K1 O2 C1 C2 -166.2(3) . . . . ?
S3 Ni2 O1 K1 -165.7(3) . . . . ?
S3 Ni2 O1 C1 -27.7(5) . . . . ?
S3 C7 C6 C5 176.4(4) . . . . ?
K2 O2 C1 O1 -145.9(6) . . . . ?
K2 O2 C1 C2 33.4(10) . . . . ?
O1 Ni2 O1 K1 12.9(4) 10_557 . . . ?
O1 Ni2 O1 C1 150.9(4) 10_557 . . . ?
O1 C1 C2 C7 2.1(7) . . . . ?
O1 C1 C2 C3 -179.8(5) . . . . ?
O2 C1 C2 C7 -177.2(5) . . . . ?
O2 C1 C2 C3 0.9(7) . . . . ?
C1 C2 C7 S3 1.4(7) . . . . ?
C1 C2 C7 C6 177.5(5) . . . . ?
C1 C2 C3 C4 -177.5(5) . . . . ?
C2 C7 C6 C5 -0.1(8) . . . . ?
C2 C3 C4 C5 -0.1(10) . . . . ?
C7 C2 C3 C4 0.7(9) . . . . ?
C6 C5 C4 C3 -0.5(9) . . . . ?
C3 C2 C7 S3 -176.7(4) . . . . ?
C3 C2 C7 C6 -0.6(7) . . . . ?
C4 C5 C6 C7 0.6(9) . . . . ?
Li2 O2 C1 O1 -145.9(6) . . . . ?
Li2 O2 C1 C2 33.4(10) . . . . ?

loop_
_smtbx_masks_void_nr
_smtbx_masks_void_average_x
_smtbx_masks_void_average_y
_smtbx_masks_void_average_z
_smtbx_masks_void_volume
_smtbx_masks_void_count_electrons
_smtbx_masks_void_content
1 -0.333 0.333 0.250 305.8 59.9 ?
2 0.333 0.667 0.750 305.8 59.9 ?
